data_2219788
loop_
_publ_author_name
'Aridoss, G.'
'Amirthaganesan, S.'
'Velmurugan, D.'
'Kim, S. H.'
'Jeong, Y. T.'

_publ_section_title <i>N</i>-[4-Acetyl-5-(3-methoxyphenyl)-4,5-dihydro-1,3,4-thiadiazol-2-yl]acetamide
_journal_coeditor_code BT2802
_journal_issue 11
_journal_name_full 'Acta Crystallographica Section E'
_journal_page_first o2096
_journal_paper_doi 10.1107/S1600536808032108
_journal_volume 64
_journal_year 2008
_chemical_formula_iupac 'C13 H15 N3 O3 S'
_chemical_formula_moiety 'C13 H15 N3 O3 S'
_chemical_formula_sum 'C13 H15 N3 O3 S'
_chemical_formula_weight 293.34
_chemical_name_systematic
;
N-[4-Acetyl-5-(3-methoxyphenyl)-4,5-dihydro-1,3,4-thiadiazol-2-yl]acetamide
;
_space_group_IT_number 4
_symmetry_cell_setting monoclinic
_symmetry_space_group_name_Hall 'P 2yb'
_symmetry_space_group_name_H-M 'P 1 21 1'
_atom_sites_solution_hydrogens geom
_atom_sites_solution_primary direct
_atom_sites_solution_secondary difmap
_audit_creation_method SHELXL97
_cell_angle_alpha 90.00
_cell_angle_beta 108.225(2)
_cell_angle_gamma 90.00
_cell_formula_units_Z 4
_cell_length_a 11.3790(4)
_cell_length_b 10.5993(3)
_cell_length_c 11.9596(2)
_cell_measurement_reflns_used 5353
_cell_measurement_temperature 293(2)
_cell_measurement_theta_max 29.62
_cell_measurement_theta_min 1.79
_cell_volume 1370.08(7)
_computing_cell_refinement 'APEX2 (Bruker, 2004) and SAINT (Bruker, 2004)'
_computing_data_collection 'APEX2 (Bruker, 2004)'
_computing_data_reduction 'SAINT (Bruker, 2004) and XPREP (Bruker, 2004)'
_computing_molecular_graphics 'PLATON (Spek, 2003)'
_computing_publication_material 'SHELXL97 (Sheldrick, 2008)'
_computing_structure_refinement 'SHELXL97 (Sheldrick, 2008)'
_computing_structure_solution 'SIR92 (Altomare <i>et al.</i>,  1993)'
_diffrn_ambient_temperature 293(2)
_diffrn_measured_fraction_theta_full 0.991
_diffrn_measured_fraction_theta_max 0.991
_diffrn_measurement_device_type 'Bruker Kappa-APEXII CCD'
_diffrn_measurement_method '\w and \f'
_diffrn_radiation_monochromator graphite
_diffrn_radiation_source 'fine-focus sealed tube'
_diffrn_radiation_type MoK\a
_diffrn_radiation_wavelength 0.71073
_diffrn_reflns_av_R_equivalents 0.0303
_diffrn_reflns_av_sigmaI/netI 0.0430
_diffrn_reflns_limit_h_max 15
_diffrn_reflns_limit_h_min -15
_diffrn_reflns_limit_k_max 14
_diffrn_reflns_limit_k_min -14
_diffrn_reflns_limit_l_max 16
_diffrn_reflns_limit_l_min -14
_diffrn_reflns_number 16660
_diffrn_reflns_theta_full 29.62
_diffrn_reflns_theta_max 29.62
_diffrn_reflns_theta_min 1.79
_diffrn_standards_decay_% 0
_exptl_absorpt_coefficient_mu 0.247
_exptl_absorpt_correction_T_max 0.9615
_exptl_absorpt_correction_T_min 0.9295
_exptl_absorpt_correction_type multi-scan
_exptl_absorpt_process_details '(SADABS; Bruker, 1999)'
_exptl_crystal_colour colourless
_exptl_crystal_density_diffrn 1.422
_exptl_crystal_density_method 'not measured'
_exptl_crystal_description prism
_exptl_crystal_F_000 616
_exptl_crystal_size_max 0.30
_exptl_crystal_size_mid 0.20
_exptl_crystal_size_min 0.16
_refine_diff_density_max 0.333
_refine_diff_density_min -0.248
_refine_ls_abs_structure_details 'Flack (1983), with 3584 Friedel pairs'
_refine_ls_abs_structure_Flack 0.07(7)
_refine_ls_extinction_method none
_refine_ls_goodness_of_fit_ref 1.027
_refine_ls_hydrogen_treatment constr
_refine_ls_matrix_type full
_refine_ls_number_parameters 367
_refine_ls_number_reflns 7595
_refine_ls_number_restraints 1
_refine_ls_restrained_S_all 1.027
_refine_ls_R_factor_all 0.0674
_refine_ls_R_factor_gt 0.0416
_refine_ls_shift/su_max 0.001
_refine_ls_shift/su_mean 0.000
_refine_ls_structure_factor_coef Fsqd
_refine_ls_weighting_details 'calc w = 1/[\s^2^(Fo^2^)+(0.0466P)^2^+0.2666P] where P=(Fo^2^+2Fc^2^)/3'
_refine_ls_weighting_scheme calc
_refine_ls_wR_factor_gt 0.0927
_refine_ls_wR_factor_ref 0.1091
_reflns_number_gt 5635
_reflns_number_total 7595
_reflns_threshold_expression I>2\s(I)
_cod_data_source_file bt2802.cif
_cod_data_source_block I
_cod_original_sg_symbol_H-M 'P 21'
_cod_database_code 2219788
_cod_database_fobs_code 2219788

loop_
_symmetry_equiv_pos_as_xyz
'x, y, z'
'-x, y+1/2, -z'

loop_
_atom_site_type_symbol
_atom_site_label
_atom_site_fract_x
_atom_site_fract_y
_atom_site_fract_z
_atom_site_U_iso_or_equiv
_atom_site_adp_type
_atom_site_calc_flag
_atom_site_refinement_flags
_atom_site_occupancy
C C1 0.5869(2) 0.7772(2) 0.4618(2) 0.0397(5) Uani d . 1
C C2 0.6405(3) 0.8511(3) 0.3955(3) 0.0498(8) Uani d . 1
H H2 0.6027 0.8595 0.3148 0.060 Uiso calc R 1
C C3 0.7499(3) 0.9119(3) 0.4499(2) 0.0538(7) Uani d . 1
H H3 0.7862 0.9615 0.4055 0.065 Uiso calc R 1
C C4 0.8069(2) 0.9005(3) 0.5697(2) 0.0442(6) Uani d . 1
H H4 0.8808 0.9428 0.6055 0.053 Uiso calc R 1
C C5 0.7547(2) 0.8268(2) 0.6360(2) 0.0309(5) Uani d . 1
C C6 0.64253(18) 0.7665(2) 0.5812(2) 0.0350(5) Uani d . 1
H H6 0.6051 0.7186 0.6258 0.042 Uiso calc R 1
C C7 0.8123(2) 0.8112(3) 0.7677(2) 0.0324(6) Uani d . 1
H H7 0.7546 0.8419 0.8076 0.039 Uiso calc R 1
C C8 0.9343(2) 1.0017(3) 0.8382(2) 0.0363(6) Uani d . 1
C C9 1.0571(2) 1.0645(3) 0.8708(3) 0.0441(7) Uani d . 1
H H9A 1.0464 1.1541 0.8742 0.066 Uiso calc R 1
H H9B 1.0969 1.0455 0.8129 0.066 Uiso calc R 1
H H9C 1.1074 1.0346 0.9464 0.066 Uiso calc R 1
C C10 1.0096(2) 0.6892(3) 0.8300(2) 0.0315(6) Uani d . 1
C C11 1.0879(3) 0.4753(3) 0.8707(2) 0.0390(6) Uani d . 1
C C12 1.1970(3) 0.3942(3) 0.8773(3) 0.0569(8) Uani d . 1
H H12A 1.1920 0.3658 0.7997 0.085 Uiso calc R 1
H H12B 1.1975 0.3226 0.9267 0.085 Uiso calc R 1
H H12C 1.2716 0.4420 0.9098 0.085 Uiso calc R 1
C C13 0.4198(2) 0.6425(3) 0.4616(3) 0.0548(7) Uani d . 1
H H13A 0.3971 0.6925 0.5186 0.082 Uiso calc R 1
H H13B 0.4748 0.5763 0.5011 0.082 Uiso calc R 1
H H13C 0.3468 0.6062 0.4074 0.082 Uiso calc R 1
C C14 0.8900(2) 0.2827(3) 0.5333(2) 0.0431(6) Uani d . 1
C C15 0.8399(3) 0.3437(3) 0.6089(3) 0.0499(8) Uani d . 1
H H15 0.8734 0.3319 0.6897 0.060 Uiso calc R 1
C C16 0.7400(3) 0.4223(3) 0.5648(2) 0.0524(7) Uani d . 1
H H16 0.7053 0.4623 0.6162 0.063 Uiso calc R 1
C C17 0.6906(2) 0.4425(2) 0.4454(2) 0.0420(6) Uani d . 1
H H17 0.6236 0.4967 0.4164 0.050 Uiso calc R 1
C C18 0.7410(2) 0.3820(3) 0.3691(2) 0.0313(5) Uani d . 1
C C19 0.84171(19) 0.3018(2) 0.4136(2) 0.0365(5) Uani d . 1
H H19 0.8764 0.2611 0.3626 0.044 Uiso calc R 1
C C20 0.6864(2) 0.3966(3) 0.2384(2) 0.0316(5) Uani d . 1
H H20 0.7459 0.3662 0.2005 0.038 Uiso calc R 1
C C21 0.5698(2) 0.2018(3) 0.1704(2) 0.0352(6) Uani d . 1
C C22 0.4489(2) 0.1337(3) 0.1313(3) 0.0457(7) Uani d . 1
H H22A 0.4280 0.1056 0.1990 0.069 Uiso calc R 1
H H22B 0.4554 0.0621 0.0844 0.069 Uiso calc R 1
H H22C 0.3857 0.1895 0.0855 0.069 Uiso calc R 1
C C23 0.4851(2) 0.5119(3) 0.1630(2) 0.0307(5) Uani d . 1
C C24 0.4060(2) 0.7251(3) 0.1174(2) 0.0371(6) Uani d . 1
C C25 0.2952(2) 0.8055(3) 0.1067(3) 0.0520(8) Uani d . 1
H H25A 0.2616 0.8347 0.0271 0.078 Uiso calc R 1
H H25B 0.3190 0.8766 0.1587 0.078 Uiso calc R 1
H H25C 0.2340 0.7569 0.1275 0.078 Uiso calc R 1
C C26 1.0400(3) 0.1360(3) 0.5113(3) 0.0692(9) Uani d . 1
H H26A 1.0753 0.1935 0.4686 0.104 Uiso calc R 1
H H26B 0.9772 0.0863 0.4568 0.104 Uiso calc R 1
H H26C 1.1035 0.0814 0.5586 0.104 Uiso calc R 1
N N1 0.92957(17) 0.8777(2) 0.81336(18) 0.0319(5) Uani d . 1
N N2 1.03611(17) 0.8057(2) 0.8278(2) 0.0339(5) Uani d . 1
N N3 1.10017(18) 0.5994(2) 0.8432(2) 0.0383(5) Uani d . 1
H H3A 1.1689 0.6224 0.8336 0.046 Uiso calc R 1
N N4 0.57049(17) 0.3249(2) 0.1927(2) 0.0332(5) Uani d . 1
N N5 0.46128(17) 0.3956(2) 0.16790(19) 0.0330(5) Uani d . 1
N N6 0.39184(18) 0.6002(2) 0.1401(2) 0.0357(5) Uani d . 1
H H6A 0.3199 0.5754 0.1399 0.043 Uiso calc R 1
O O1 0.47967(16) 0.7197(2) 0.39944(16) 0.0550(5) Uani d . 1
O O2 0.83930(16) 1.0588(2) 0.8297(2) 0.0525(5) Uani d . 1
O O3 0.99404(17) 0.4378(2) 0.88764(19) 0.0514(5) Uani d . 1
O O4 0.98715(18) 0.2046(2) 0.58456(19) 0.0676(6) Uani d . 1
O O5 0.66898(16) 0.1464(2) 0.18601(19) 0.0513(5) Uani d . 1
O O6 0.50089(16) 0.7653(2) 0.10697(18) 0.0487(5) Uani d . 1
S S1 0.85560(5) 0.64828(6) 0.81229(6) 0.03785(17) Uani d . 1
S S2 0.63984(5) 0.55696(6) 0.18841(6) 0.03857(17) Uani d . 1

loop_
_atom_site_aniso_label
_atom_site_aniso_U_11
_atom_site_aniso_U_22
_atom_site_aniso_U_33
_atom_site_aniso_U_12
_atom_site_aniso_U_13
_atom_site_aniso_U_23
C1 0.0346(10) 0.0384(13) 0.0415(13) 0.0002(9) 0.0053(10) -0.0048(10)
C2 0.0547(16) 0.054(2) 0.0347(15) -0.0045(14) 0.0053(13) 0.0004(13)
C3 0.0597(15) 0.0617(19) 0.0407(15) -0.0191(14) 0.0166(12) 0.0057(13)
C4 0.0404(12) 0.0500(15) 0.0426(14) -0.0140(11) 0.0136(11) -0.0016(12)
C5 0.0285(10) 0.0297(14) 0.0349(13) 0.0004(9) 0.0102(10) -0.0034(11)
C6 0.0299(9) 0.0337(12) 0.0405(12) -0.0024(8) 0.0099(9) -0.0001(10)
C7 0.0236(10) 0.0341(14) 0.0378(14) -0.0022(10) 0.0071(10) -0.0053(12)
C8 0.0347(12) 0.0371(16) 0.0382(15) 0.0007(11) 0.0129(11) -0.0028(12)
C9 0.0377(12) 0.0392(16) 0.0552(18) -0.0079(13) 0.0142(12) -0.0115(15)
C10 0.0253(10) 0.0370(16) 0.0324(13) -0.0024(10) 0.0093(9) -0.0015(11)
C11 0.0412(13) 0.0371(16) 0.0370(15) -0.0039(12) 0.0096(11) -0.0004(12)
C12 0.0521(16) 0.0326(16) 0.086(2) 0.0014(14) 0.0209(16) 0.0069(17)
C13 0.0384(12) 0.0568(17) 0.0667(18) -0.0103(12) 0.0129(12) -0.0108(15)
C14 0.0331(10) 0.0456(15) 0.0455(14) -0.0001(10) 0.0048(10) 0.0045(11)
C15 0.0554(16) 0.055(2) 0.0351(16) -0.0062(14) 0.0080(13) -0.0022(13)
C16 0.0600(15) 0.0552(18) 0.0441(15) 0.0019(13) 0.0192(13) -0.0117(13)
C17 0.0406(11) 0.0386(13) 0.0458(14) 0.0050(10) 0.0119(11) -0.0053(11)
C18 0.0251(10) 0.0291(14) 0.0374(14) -0.0036(9) 0.0066(10) -0.0007(11)
C19 0.0301(9) 0.0380(12) 0.0417(13) 0.0036(9) 0.0118(9) 0.0018(11)
C20 0.0237(10) 0.0339(14) 0.0383(14) -0.0015(10) 0.0112(10) -0.0012(12)
C21 0.0325(12) 0.0351(15) 0.0398(15) -0.0032(11) 0.0141(10) -0.0071(12)
C22 0.0401(13) 0.0432(18) 0.0551(18) -0.0099(13) 0.0167(12) -0.0118(15)
C23 0.0268(10) 0.0343(15) 0.0289(13) -0.0005(10) 0.0056(9) 0.0035(10)
C24 0.0371(13) 0.0330(15) 0.0358(14) -0.0013(11) 0.0036(11) 0.0008(12)
C25 0.0428(14) 0.0347(16) 0.074(2) 0.0065(12) 0.0111(14) 0.0046(16)
C26 0.0557(16) 0.066(2) 0.088(2) 0.0258(16) 0.0253(16) 0.0328(19)
N1 0.0219(9) 0.0343(13) 0.0381(12) -0.0010(8) 0.0074(8) -0.0054(10)
N2 0.0238(9) 0.0348(13) 0.0425(13) 0.0014(9) 0.0096(9) -0.0019(10)
N3 0.0308(10) 0.0327(13) 0.0541(14) -0.0009(8) 0.0171(9) 0.0045(10)
N4 0.0234(9) 0.0334(13) 0.0407(13) -0.0005(9) 0.0069(8) -0.0048(10)
N5 0.0257(9) 0.0332(13) 0.0388(12) 0.0007(9) 0.0083(8) -0.0038(10)
N6 0.0272(9) 0.0322(13) 0.0461(12) -0.0002(8) 0.0089(8) 0.0034(10)
O1 0.0433(9) 0.0665(13) 0.0459(10) -0.0145(9) 0.0006(8) -0.0070(10)
O2 0.0383(9) 0.0388(12) 0.0845(15) 0.0039(10) 0.0252(10) -0.0079(12)
O3 0.0465(11) 0.0472(14) 0.0617(13) -0.0102(10) 0.0187(10) 0.0077(11)
O4 0.0572(11) 0.0840(16) 0.0567(12) 0.0303(11) 0.0110(10) 0.0231(12)
O5 0.0363(9) 0.0405(12) 0.0795(14) 0.0048(10) 0.0216(9) -0.0079(12)
O6 0.0431(10) 0.0430(13) 0.0617(13) -0.0049(9) 0.0187(9) 0.0097(11)
S1 0.0281(3) 0.0403(4) 0.0434(4) -0.0051(3) 0.0087(2) 0.0057(3)
S2 0.0264(3) 0.0371(4) 0.0505(4) -0.0023(3) 0.0096(3) 0.0090(3)

loop_
_atom_type_symbol
_atom_type_description
_atom_type_scat_dispersion_real
_atom_type_scat_dispersion_imag
_atom_type_scat_source
C C 0.0033 0.0016 'International Tables Vol C Tables 4.2.6.8 and 6.1.1.4'
H H 0.0000 0.0000 'International Tables Vol C Tables 4.2.6.8 and 6.1.1.4'
N N 0.0061 0.0033 'International Tables Vol C Tables 4.2.6.8 and 6.1.1.4'
O O 0.0106 0.0060 'International Tables Vol C Tables 4.2.6.8 and 6.1.1.4'
S S 0.1246 0.1234 'International Tables Vol C Tables 4.2.6.8 and 6.1.1.4'

loop_
_geom_angle_atom_site_label_1
_geom_angle_atom_site_label_2
_geom_angle_atom_site_label_3
_geom_angle
O1 C1 C6 125.1(2)
O1 C1 C2 114.9(2)
C6 C1 C2 120.0(2)
C3 C2 C1 119.4(3)
C3 C2 H2 120.3
C1 C2 H2 120.3
C2 C3 C4 120.9(3)
C2 C3 H3 119.6
C4 C3 H3 119.6
C5 C4 C3 120.1(2)
C5 C4 H4 120.0
C3 C4 H4 120.0
C4 C5 C6 119.2(2)
C4 C5 C7 122.5(2)
C6 C5 C7 118.3(2)
C1 C6 C5 120.5(2)
C1 C6 H6 119.8
C5 C6 H6 119.8
N1 C7 C5 112.6(2)
N1 C7 S1 102.46(16)
C5 C7 S1 113.33(19)
N1 C7 H7 109.4
C5 C7 H7 109.4
S1 C7 H7 109.4
O2 C8 N1 119.7(3)
O2 C8 C9 122.5(3)
N1 C8 C9 117.7(2)
C8 C9 H9A 109.5
C8 C9 H9B 109.5
H9A C9 H9B 109.5
C8 C9 H9C 109.5
H9A C9 H9C 109.5
H9B C9 H9C 109.5
N2 C10 N3 120.0(2)
N2 C10 S1 118.12(19)
N3 C10 S1 121.8(2)
O3 C11 N3 120.9(3)
O3 C11 C12 124.3(3)
N3 C11 C12 114.8(3)
C11 C12 H12A 109.5
C11 C12 H12B 109.5
H12A C12 H12B 109.5
C11 C12 H12C 109.5
H12A C12 H12C 109.5
H12B C12 H12C 109.5
O1 C13 H13A 109.5
O1 C13 H13B 109.5
H13A C13 H13B 109.5
O1 C13 H13C 109.5
H13A C13 H13C 109.5
H13B C13 H13C 109.5
O4 C14 C15 115.8(2)
O4 C14 C19 124.1(2)
C15 C14 C19 120.2(2)
C14 C15 C16 119.7(3)
C14 C15 H15 120.1
C16 C15 H15 120.1
C15 C16 C17 120.9(3)
C15 C16 H16 119.6
C17 C16 H16 119.6
C16 C17 C18 119.6(2)
C16 C17 H17 120.2
C18 C17 H17 120.2
C17 C18 C19 119.6(2)
C17 C18 C20 121.3(2)
C19 C18 C20 119.0(2)
C14 C19 C18 120.0(2)
C14 C19 H19 120.0
C18 C19 H19 120.0
N4 C20 C18 111.4(2)
N4 C20 S2 103.01(16)
C18 C20 S2 114.9(2)
N4 C20 H20 109.1
C18 C20 H20 109.1
S2 C20 H20 109.1
O5 C21 N4 119.2(2)
O5 C21 C22 121.8(3)
N4 C21 C22 118.9(2)
C21 C22 H22A 109.5
C21 C22 H22B 109.5
H22A C22 H22B 109.5
C21 C22 H22C 109.5
H22A C22 H22C 109.5
H22B C22 H22C 109.5
N5 C23 N6 120.6(2)
N5 C23 S2 118.25(19)
N6 C23 S2 121.2(2)
O6 C24 N6 121.8(3)
O6 C24 C25 123.3(3)
N6 C24 C25 114.9(2)
C24 C25 H25A 109.5
C24 C25 H25B 109.5
H25A C25 H25B 109.5
C24 C25 H25C 109.5
H25A C25 H25C 109.5
H25B C25 H25C 109.5
O4 C26 H26A 109.5
O4 C26 H26B 109.5
H26A C26 H26B 109.5
O4 C26 H26C 109.5
H26A C26 H26C 109.5
H26B C26 H26C 109.5
C8 N1 N2 122.2(2)
C8 N1 C7 121.6(2)
N2 N1 C7 116.1(2)
C10 N2 N1 109.3(2)
C11 N3 C10 124.2(2)
C11 N3 H3A 117.9
C10 N3 H3A 117.9
C21 N4 N5 122.2(2)
C21 N4 C20 122.0(2)
N5 N4 C20 115.8(2)
C23 N5 N4 110.0(2)
C24 N6 C23 124.4(2)
C24 N6 H6A 117.8
C23 N6 H6A 117.8
C1 O1 C13 117.9(2)
C14 O4 C26 118.5(2)
C10 S1 C7 88.30(10)
C23 S2 C20 88.60(10)

loop_
_geom_bond_atom_site_label_1
_geom_bond_atom_site_label_2
_geom_bond_distance
C1 O1 1.359(3)
C1 C6 1.374(3)
C1 C2 1.384(4)
C2 C3 1.372(4)
C2 H2 0.9300
C3 C4 1.380(4)
C3 H3 0.9300
C4 C5 1.374(3)
C4 H4 0.9300
C5 C6 1.394(3)
C5 C7 1.514(4)
C6 H6 0.9300
C7 N1 1.456(3)
C7 S1 1.829(3)
C7 H7 0.9800
C8 O2 1.215(3)
C8 N1 1.345(4)
C8 C9 1.486(4)
C9 H9A 0.9600
C9 H9B 0.9600
C9 H9C 0.9600
C10 N2 1.274(3)
C10 N3 1.375(3)
C10 S1 1.753(2)
C11 O3 1.215(3)
C11 N3 1.373(4)
C11 C12 1.492(4)
C12 H12A 0.9600
C12 H12B 0.9600
C12 H12C 0.9600
C13 O1 1.416(3)
C13 H13A 0.9600
C13 H13B 0.9600
C13 H13C 0.9600
C14 O4 1.364(3)
C14 C15 1.373(4)
C14 C19 1.377(3)
C15 C16 1.374(4)
C15 H15 0.9300
C16 C17 1.378(4)
C16 H16 0.9300
C17 C18 1.378(3)
C17 H17 0.9300
C18 C19 1.392(3)
C18 C20 1.499(3)
C19 H19 0.9300
C20 N4 1.471(3)
C20 S2 1.824(3)
C20 H20 0.9800
C21 O5 1.234(3)
C21 N4 1.332(4)
C21 C22 1.493(3)
C22 H22A 0.9600
C22 H22B 0.9600
C22 H22C 0.9600
C23 N5 1.267(4)
C23 N6 1.377(3)
C23 S2 1.757(2)
C24 N6 1.370(4)
C24 C25 1.493(4)
C25 H25A 0.9600
C25 H25B 0.9600
C25 H25C 0.9600
C26 O4 1.410(4)
C26 H26A 0.9600
C26 H26B 0.9600
C26 H26C 0.9600
N1 N2 1.397(3)
N3 H3A 0.8600
N4 N5 1.401(3)
N6 H6A 0.8600

loop_
_geom_hbond_atom_site_label_D
_geom_hbond_atom_site_label_H
_geom_hbond_atom_site_label_A
_geom_hbond_site_symmetry_A
_geom_hbond_distance_DH
_geom_hbond_distance_HA
_geom_hbond_distance_DA
_geom_hbond_angle_DHA
N3 H3A O5 2_756 0.86 1.95 2.801(3) 171
N6 H6A O2 2_646 0.86 1.96 2.799(3) 164
C25 H25C O2 2_646 0.96 2.37 3.238(4) 150

loop_
_geom_torsion_atom_site_label_1
_geom_torsion_atom_site_label_2
_geom_torsion_atom_site_label_3
_geom_torsion_atom_site_label_4
_geom_torsion
O1 C1 C2 C3 -179.1(3)
C6 C1 C2 C3 0.8(4)
C1 C2 C3 C4 -0.1(5)
C2 C3 C4 C5 0.5(5)
C3 C4 C5 C6 -1.4(4)
C3 C4 C5 C7 -179.6(3)
O1 C1 C6 C5 178.2(2)
C2 C1 C6 C5 -1.8(4)
C4 C5 C6 C1 2.1(4)
C7 C5 C6 C1 -179.6(2)
C4 C5 C7 N1 -2.5(4)
C6 C5 C7 N1 179.3(2)
C4 C5 C7 S1 -118.2(2)
C6 C5 C7 S1 63.5(3)
O4 C14 C15 C16 -178.6(3)
C19 C14 C15 C16 1.1(4)
C14 C15 C16 C17 -1.1(5)
C15 C16 C17 C18 0.8(4)
C16 C17 C18 C19 -0.4(4)
C16 C17 C18 C20 177.1(3)
O4 C14 C19 C18 179.0(2)
C15 C14 C19 C18 -0.7(4)
C17 C18 C19 C14 0.4(4)
C20 C18 C19 C14 -177.2(2)
C17 C18 C20 N4 -74.4(3)
C19 C18 C20 N4 103.1(2)
C17 C18 C20 S2 42.2(3)
C19 C18 C20 S2 -140.2(2)
O2 C8 N1 N2 -176.4(2)
C9 C8 N1 N2 6.0(4)
O2 C8 N1 C7 4.7(4)
C9 C8 N1 C7 -172.9(2)
C5 C7 N1 C8 82.3(3)
S1 C7 N1 C8 -155.5(2)
C5 C7 N1 N2 -96.6(3)
S1 C7 N1 N2 25.5(3)
N3 C10 N2 N1 179.8(2)
S1 C10 N2 N1 1.3(3)
C8 N1 N2 C10 162.3(3)
C7 N1 N2 C10 -18.8(3)
O3 C11 N3 C10 -1.5(4)
C12 C11 N3 C10 178.4(3)
N2 C10 N3 C11 166.0(3)
S1 C10 N3 C11 -15.5(4)
O5 C21 N4 N5 174.7(2)
C22 C21 N4 N5 -7.5(4)
O5 C21 N4 C20 -1.6(4)
C22 C21 N4 C20 176.2(2)
C18 C20 N4 C21 -81.9(3)
S2 C20 N4 C21 154.4(2)
C18 C20 N4 N5 101.6(3)
S2 C20 N4 N5 -22.2(3)
N6 C23 N5 N4 -179.8(2)
S2 C23 N5 N4 -0.8(3)
C21 N4 N5 C23 -160.5(3)
C20 N4 N5 C23 16.0(3)
O6 C24 N6 C23 5.9(4)
C25 C24 N6 C23 -174.3(2)
N5 C23 N6 C24 -170.8(3)
S2 C23 N6 C24 10.3(4)
C6 C1 O1 C13 0.0(4)
C2 C1 O1 C13 180.0(2)
C15 C14 O4 C26 177.9(3)
C19 C14 O4 C26 -1.8(4)
N2 C10 S1 C7 11.6(2)
N3 C10 S1 C7 -166.9(2)
N1 C7 S1 C10 -18.96(18)
C5 C7 S1 C10 102.70(18)
N5 C23 S2 C20 -10.6(2)
N6 C23 S2 C20 168.4(2)
N4 C20 S2 C23 16.77(18)
C18 C20 S2 C23 -104.62(18)
